data_7154064
loop_
_publ_author_name
'Lamm, Jan-Hendrik'
'Glatthor, Johanna'
'Weddeling, Jan-Henrik'
'Mix, Andreas'
'Chmiel, Jasmin'
'Neumann, Beate'
'Stammler, Hans-Georg'
'Mitzel, Norbert W.'

_publ_section_title
;
 Polyalkynylanthracenes - syntheses, structures and their behaviour
 towards UV irradiation.
;
_journal_issue 37
_journal_name_full 'Organic &amp; biomolecular chemistry'
_journal_page_first 7355
_journal_page_last 7365
_journal_paper_doi 10.1039/c4ob00735b
_journal_volume 12
_journal_year 2014
_chemical_formula_moiety 'C38 H32 Cl4 Si2'
_chemical_formula_sum 'C38 H32 Cl4 Si2'
_chemical_formula_weight 686.62
_chemical_name_systematic ?
_space_group_IT_number 2
_symmetry_cell_setting triclinic
_symmetry_space_group_name_Hall '-P 1'
_symmetry_space_group_name_H-M 'P -1'
_atom_sites_solution_hydrogens geom
_atom_sites_solution_primary direct
_atom_sites_solution_secondary difmap
_audit_creation_method SHELXL-97
_cell_angle_alpha 110.973(5)
_cell_angle_beta 99.303(5)
_cell_angle_gamma 101.673(4)
_cell_formula_units_Z 1
_cell_length_a 7.5761(6)
_cell_length_b 10.0339(8)
_cell_length_c 12.7454(8)
_cell_measurement_reflns_used 31114
_cell_measurement_temperature 100(2)
_cell_measurement_theta_max 25.028
_cell_measurement_theta_min 2.910
_cell_volume 856.46(12)
_computing_cell_refinement 'HKL Scalepack (Otwinowski & Minor 1997)'
_computing_data_collection 'Collect, Bruker AXS, 2004'
_computing_data_reduction 'Denzo and Scalepack (Otwinowski & Minor, 1997)'
_computing_molecular_graphics 'SHELXTL-PLUS (1990)'
_computing_publication_material 'SHELXL-97 (Sheldrick, 1997)'
_computing_structure_refinement 'SHELXL-97 (Sheldrick, 1997)'
_computing_structure_solution 'SHELXS-97 (Sheldrick, 1990)'
_diffrn_ambient_temperature 100(2)
_diffrn_measured_fraction_theta_full 0.971
_diffrn_measured_fraction_theta_max 0.971
_diffrn_measurement_device_type KappaCCD
_diffrn_measurement_method CCD
_diffrn_radiation_monochromator graphite
_diffrn_radiation_source 'fine-focus sealed tube'
_diffrn_radiation_type MoK\a
_diffrn_radiation_wavelength 0.71073
_diffrn_reflns_av_R_equivalents 0.044
_diffrn_reflns_av_sigmaI/netI 0.0311
_diffrn_reflns_limit_h_max 9
_diffrn_reflns_limit_h_min -9
_diffrn_reflns_limit_k_max 11
_diffrn_reflns_limit_k_min -11
_diffrn_reflns_limit_l_max 14
_diffrn_reflns_limit_l_min -15
_diffrn_reflns_number 11464
_diffrn_reflns_theta_full 25.00
_diffrn_reflns_theta_max 25.00
_diffrn_reflns_theta_min 2.94
_exptl_absorpt_coefficient_mu 0.442
_exptl_absorpt_correction_T_max 0.9613
_exptl_absorpt_correction_T_min 0.8787
_exptl_absorpt_correction_type multi-scan
_exptl_absorpt_process_details 'Denzo and Scalepack (Otwinowski & Minor, 1997)'
_exptl_crystal_colour Colourless
_exptl_crystal_density_diffrn 1.331
_exptl_crystal_density_method 'not measured'
_exptl_crystal_description fragment
_exptl_crystal_F_000 356
_exptl_crystal_size_max 0.30
_exptl_crystal_size_mid 0.12
_exptl_crystal_size_min 0.09
_refine_diff_density_max 0.280
_refine_diff_density_min -0.331
_refine_diff_density_rms 0.053
_refine_ls_extinction_method none
_refine_ls_goodness_of_fit_ref 1.039
_refine_ls_hydrogen_treatment constr
_refine_ls_matrix_type full
_refine_ls_number_parameters 202
_refine_ls_number_reflns 2930
_refine_ls_number_restraints 0
_refine_ls_restrained_S_all 1.039
_refine_ls_R_factor_all 0.0398
_refine_ls_R_factor_gt 0.0347
_refine_ls_shift/su_max 0.001
_refine_ls_shift/su_mean 0.000
_refine_ls_structure_factor_coef Fsqd
_refine_ls_weighting_details 'calc w=1/[\s^2^(Fo^2^)+(0.0452P)^2^+0.4940P] where P=(Fo^2^+2Fc^2^)/3'
_refine_ls_weighting_scheme calc
_refine_ls_wR_factor_gt 0.0876
_refine_ls_wR_factor_ref 0.0915
_reflns_number_gt 2605
_reflns_number_total 2930
_reflns_threshold_expression >2sigma(I)
_cod_duplicate_entry 7153965
_cod_data_source_file c4ob00735b1.cif
_cod_data_source_block compound_anti-19
_cod_depositor_comments
;
The following automatic conversions were performed:

'_symmetry_cell_setting' value 'Triclinic' changed to 'triclinic'
according to
/usr/data/users/saulius/crontab/automatic-downloads/current/RSC/lib/dictionaries/cif_core.dic
dictionary named 'cif_core.dic' version 2.4.2 from 2011-04-26.

Automatic conversion script
Id: cif_fix_values 2281 2013-09-26 08:29:07Z andrius 
;
_cod_original_cell_volume 856.46(11)
_cod_database_code 7154064

loop_
_symmetry_equiv_pos_as_xyz
'x, y, z'
'-x, -y, -z'

loop_
_atom_site_label
_atom_site_type_symbol
_atom_site_fract_x
_atom_site_fract_y
_atom_site_fract_z
_atom_site_U_iso_or_equiv
_atom_site_adp_type
_atom_site_occupancy
_atom_site_symmetry_multiplicity
_atom_site_calc_flag
_atom_site_refinement_flags
Cl1 Cl 0.29180(7) 0.93647(5) 0.74900(4) 0.02935(15) Uani 1 1 d .
Cl2 Cl 0.44597(7) 0.47643(6) 0.73500(4) 0.03123(15) Uani 1 1 d .
Si1 Si -0.12136(7) 0.23897(6) -0.02667(5) 0.02693(16) Uani 1 1 d .
C1 C 0.2154(2) 0.8495(2) 0.59765(16) 0.0222(4) Uani 1 1 d .
C2 C 0.1613(2) 0.6950(2) 0.54179(16) 0.0205(4) Uani 1 1 d .
C3 C 0.1744(2) 0.5946(2) 0.60560(16) 0.0205(4) Uani 1 1 d .
H3 H 0.2719 0.6530 0.6807 0.025 Uiso 1 1 calc R
C4 C 0.2383(2) 0.4655(2) 0.53480(16) 0.0209(4) Uani 1 1 d .
C5 C 0.3622(2) 0.4053(2) 0.58451(16) 0.0230(4) Uani 1 1 d .
C6 C 0.4181(2) 0.2875(2) 0.51729(17) 0.0258(4) Uani 1 1 d .
H6 H 0.5029 0.2488 0.5529 0.031 Uiso 1 1 calc R
C7 C 0.3502(3) 0.2263(2) 0.39779(18) 0.0265(4) Uani 1 1 d .
H7 H 0.3893 0.1459 0.3511 0.032 Uiso 1 1 calc R
C8 C 0.2247(2) 0.2819(2) 0.34570(17) 0.0236(4) Uani 1 1 d .
H8 H 0.1772 0.2391 0.2636 0.028 Uiso 1 1 calc R
C9 C 0.1691(2) 0.4001(2) 0.41403(16) 0.0208(4) Uani 1 1 d .
C10 C 0.0225(2) 0.4615(2) 0.36381(16) 0.0206(4) Uani 1 1 d .
C11 C 0.0925(2) 0.6309(2) 0.42088(16) 0.0216(4) Uani 1 1 d .
C12 C 0.0827(3) 0.7191(2) 0.35887(17) 0.0247(4) Uani 1 1 d .
H12 H 0.0351 0.6743 0.2768 0.030 Uiso 1 1 calc R
C13 C 0.1425(3) 0.8731(2) 0.41674(18) 0.0288(4) Uani 1 1 d .
H13 H 0.1382 0.9332 0.3738 0.035 Uiso 1 1 calc R
C14 C 0.2082(3) 0.9394(2) 0.53641(18) 0.0269(4) Uani 1 1 d .
H14 H 0.2477 1.0447 0.5762 0.032 Uiso 1 1 calc R
C15 C -0.0170(2) 0.4033(2) 0.23633(17) 0.0234(4) Uani 1 1 d .
C16 C -0.0558(3) 0.3492(2) 0.13132(17) 0.0267(4) Uani 1 1 d .
C17 C -0.2877(3) 0.3099(3) -0.1009(2) 0.0372(5) Uani 1 1 d .
H17A H -0.3919 0.3162 -0.0644 0.056 Uiso 1 1 calc R
H17B H -0.3352 0.2420 -0.1832 0.056 Uiso 1 1 calc R
H17C H -0.2238 0.4089 -0.0943 0.056 Uiso 1 1 calc R
C18 C 0.0960(3) 0.2488(3) -0.07785(19) 0.0360(5) Uani 1 1 d .
H18A H 0.1419 0.3470 -0.0784 0.054 Uiso 1 1 calc R
H18B H 0.0694 0.1719 -0.1566 0.054 Uiso 1 1 calc R
H18C H 0.1910 0.2326 -0.0254 0.054 Uiso 1 1 calc R
C19 C -0.2368(3) 0.0451(2) -0.04761(19) 0.0366(5) Uani 1 1 d .
H19A H -0.1535 0.0126 -0.0009 0.055 Uiso 1 1 calc R
H19B H -0.2643 -0.0214 -0.1299 0.055 Uiso 1 1 calc R
H19C H -0.3531 0.0424 -0.0231 0.055 Uiso 1 1 calc R

loop_
_atom_site_aniso_label
_atom_site_aniso_U_11
_atom_site_aniso_U_22
_atom_site_aniso_U_33
_atom_site_aniso_U_23
_atom_site_aniso_U_13
_atom_site_aniso_U_12
Cl1 0.0308(3) 0.0269(3) 0.0253(3) 0.0064(2) 0.0069(2) 0.0057(2)
Cl2 0.0297(3) 0.0425(3) 0.0270(3) 0.0193(2) 0.0053(2) 0.0136(2)
Si1 0.0294(3) 0.0327(3) 0.0201(3) 0.0113(2) 0.0062(2) 0.0107(2)
C1 0.0173(9) 0.0256(10) 0.0247(10) 0.0106(8) 0.0072(7) 0.0054(7)
C2 0.0149(8) 0.0254(10) 0.0249(10) 0.0126(8) 0.0085(7) 0.0062(7)
C3 0.0180(9) 0.0241(9) 0.0197(10) 0.0101(8) 0.0049(7) 0.0043(7)
C4 0.0170(8) 0.0226(9) 0.0254(10) 0.0122(8) 0.0082(7) 0.0038(7)
C5 0.0172(9) 0.0292(10) 0.0262(11) 0.0172(8) 0.0053(7) 0.0031(8)
C6 0.0185(9) 0.0302(10) 0.0361(12) 0.0200(9) 0.0102(8) 0.0073(8)
C7 0.0223(9) 0.0244(10) 0.0371(12) 0.0137(9) 0.0141(8) 0.0085(8)
C8 0.0210(9) 0.0255(10) 0.0246(10) 0.0104(8) 0.0089(7) 0.0045(8)
C9 0.0167(8) 0.0240(9) 0.0242(10) 0.0129(8) 0.0074(7) 0.0035(7)
C10 0.0211(9) 0.0246(10) 0.0198(10) 0.0118(8) 0.0074(7) 0.0070(7)
C11 0.0166(9) 0.0256(10) 0.0260(10) 0.0126(8) 0.0088(7) 0.0064(7)
C12 0.0227(9) 0.0302(10) 0.0255(10) 0.0156(8) 0.0080(8) 0.0070(8)
C13 0.0305(10) 0.0299(11) 0.0351(12) 0.0210(9) 0.0121(9) 0.0101(9)
C14 0.0259(10) 0.0219(10) 0.0361(12) 0.0138(9) 0.0119(8) 0.0064(8)
C15 0.0204(9) 0.0256(10) 0.0261(12) 0.0122(8) 0.0087(8) 0.0052(8)
C16 0.0262(10) 0.0301(10) 0.0265(13) 0.0140(9) 0.0091(8) 0.0071(8)
C17 0.0391(12) 0.0442(13) 0.0328(12) 0.0189(10) 0.0081(9) 0.0161(10)
C18 0.0419(12) 0.0466(13) 0.0284(12) 0.0181(10) 0.0157(9) 0.0199(10)
C19 0.0389(12) 0.0351(12) 0.0311(12) 0.0113(10) 0.0025(9) 0.0096(10)

loop_
_atom_type_symbol
_atom_type_description
_atom_type_scat_dispersion_real
_atom_type_scat_dispersion_imag
_atom_type_scat_source
C C 0.0033 0.0016 'International Tables Vol C Tables 4.2.6.8 and 6.1.1.4'
H H 0.0000 0.0000 'International Tables Vol C Tables 4.2.6.8 and 6.1.1.4'
Cl Cl 0.1484 0.1585 'International Tables Vol C Tables 4.2.6.8 and 6.1.1.4'
Si Si 0.0817 0.0704 'International Tables Vol C Tables 4.2.6.8 and 6.1.1.4'

loop_
_geom_angle_atom_site_label_1
_geom_angle_atom_site_label_2
_geom_angle_atom_site_label_3
_geom_angle
_geom_angle_site_symmetry_1
_geom_angle_site_symmetry_3
C16 Si1 C17 110.31(10) . .
C16 Si1 C18 108.03(9) . .
C17 Si1 C18 111.73(10) . .
C16 Si1 C19 105.50(9) . .
C17 Si1 C19 109.88(10) . .
C18 Si1 C19 111.20(10) . .
C14 C1 C2 121.92(18) . .
C14 C1 Cl1 117.86(15) . .
C2 C1 Cl1 120.21(14) . .
C1 C2 C11 117.89(16) . .
C1 C2 C3 123.11(17) . .
C11 C2 C3 119.00(16) . .
C4 C3 C2 109.08(14) . .
C4 C3 C10 111.96(14) . 2_566
C2 C3 C10 112.17(14) . 2_566
C4 C3 H3 107.8 . .
C2 C3 H3 107.8 . .
C10 C3 H3 107.8 2_566 .
C9 C4 C5 117.64(17) . .
C9 C4 C3 119.21(16) . .
C5 C4 C3 123.14(17) . .
C6 C5 C4 121.68(18) . .
C6 C5 Cl2 118.30(14) . .
C4 C5 Cl2 120.00(15) . .
C5 C6 C7 119.61(17) . .
C5 C6 H6 120.2 . .
C7 C6 H6 120.2 . .
C6 C7 C8 120.20(18) . .
C6 C7 H7 119.9 . .
C8 C7 H7 119.9 . .
C9 C8 C7 119.74(18) . .
C9 C8 H8 120.1 . .
C7 C8 H8 120.1 . .
C8 C9 C4 121.12(17) . .
C8 C9 C10 122.81(17) . .
C4 C9 C10 116.00(16) . .
C15 C10 C11 112.34(15) . .
C15 C10 C9 111.33(15) . .
C11 C10 C9 108.01(14) . .
C15 C10 C3 106.54(14) . 2_566
C11 C10 C3 109.60(14) . 2_566
C9 C10 C3 108.99(13) . 2_566
C12 C11 C2 120.77(18) . .
C12 C11 C10 122.88(17) . .
C2 C11 C10 116.29(15) . .
C11 C12 C13 120.00(18) . .
C11 C12 H12 120.0 . .
C13 C12 H12 120.0 . .
C14 C13 C12 120.44(18) . .
C14 C13 H13 119.8 . .
C12 C13 H13 119.8 . .
C13 C14 C1 118.94(18) . .
C13 C14 H14 120.5 . .
C1 C14 H14 120.5 . .
C16 C15 C10 176.65(19) . .
C15 C16 Si1 171.19(17) . .
Si1 C17 H17A 109.5 . .
Si1 C17 H17B 109.5 . .
H17A C17 H17B 109.5 . .
Si1 C17 H17C 109.5 . .
H17A C17 H17C 109.5 . .
H17B C17 H17C 109.5 . .
Si1 C18 H18A 109.5 . .
Si1 C18 H18B 109.5 . .
H18A C18 H18B 109.5 . .
Si1 C18 H18C 109.5 . .
H18A C18 H18C 109.5 . .
H18B C18 H18C 109.5 . .
Si1 C19 H19A 109.5 . .
Si1 C19 H19B 109.5 . .
H19A C19 H19B 109.5 . .
Si1 C19 H19C 109.5 . .
H19A C19 H19C 109.5 . .
H19B C19 H19C 109.5 . .

loop_
_geom_bond_atom_site_label_1
_geom_bond_atom_site_label_2
_geom_bond_distance
_geom_bond_site_symmetry_2
Cl1 C1 1.7456(19) .
Cl2 C5 1.7419(19) .
Si1 C16 1.840(2) .
Si1 C17 1.857(2) .
Si1 C18 1.864(2) .
Si1 C19 1.866(2) .
C1 C14 1.391(3) .
C1 C2 1.391(3) .
C2 C11 1.398(3) .
C2 C3 1.512(2) .
C3 C4 1.512(3) .
C3 C10 1.643(2) 2_566
C3 H3 1.0000 .
C4 C9 1.397(3) .
C4 C5 1.399(3) .
C5 C6 1.380(3) .
C6 C7 1.382(3) .
C6 H6 0.9500 .
C7 C8 1.390(3) .
C7 H7 0.9500 .
C8 C9 1.387(3) .
C8 H8 0.9500 .
C9 C10 1.534(2) .
C10 C15 1.471(3) .
C10 C11 1.525(3) .
C10 C3 1.643(2) 2_566
C11 C12 1.387(3) .
C12 C13 1.388(3) .
C12 H12 0.9500 .
C13 C14 1.382(3) .
C13 H13 0.9500 .
C14 H14 0.9500 .
C15 C16 1.209(3) .
C17 H17A 0.9800 .
C17 H17B 0.9800 .
C17 H17C 0.9800 .
C18 H18A 0.9800 .
C18 H18B 0.9800 .
C18 H18C 0.9800 .
C19 H19A 0.9800 .
C19 H19B 0.9800 .
C19 H19C 0.9800 .
